data_2022817
loop_
_publ_author_name
Vinaya,
'Basavaraju, Yeriyur B.'
'Yathirajan, Hemmige S.'
'Parkin, Sean'

_publ_section_title
;
 Crystal structures of four organic salts of trihexyphenidyl at
 90&#x2005;K
;
_journal_coeditor_code VM2286
_journal_issue 8
_journal_name_full 'Acta Crystallographica Section E Crystallographic Communications'
_journal_paper_doi 10.1107/S2056989023005960
_journal_volume 79
_journal_year 2023
_chemical_formula_iupac 'C20 H32 N O +, C7 H5 O -'
_chemical_formula_moiety 'C20 H32 N O +, C7 H5 O -'
_chemical_formula_sum 'C27 H37 N O4'
_chemical_formula_weight 439.57
_chemical_name_common
;
Trihexyphenidylium 4-hydroxybenzoate
;
_chemical_name_systematic
;
1-(3-Cyclohexyl-3-hydroxy-3-phenylpropyl)piperidin-1-ium 4-hydroxybenzoate
;
_space_group_crystal_system monoclinic
_space_group_IT_number 15
_space_group_name_Hall '-C 2yc'
_space_group_name_H-M_alt 'C 1 2/c 1'
_atom_sites_solution_hydrogens mixed
_atom_sites_solution_primary direct
_atom_sites_solution_secondary difmap
_audit_creation_method 'SHELXL-2019/2 and CIFFIX'
_cell_angle_alpha 90
_cell_angle_beta 101.789(2)
_cell_angle_gamma 90
_cell_formula_units_Z 8
_cell_length_a 45.098(2)
_cell_length_b 8.5314(5)
_cell_length_c 12.3516(6)
_cell_measurement_reflns_used 9845
_cell_measurement_temperature 90.0(2)
_cell_measurement_theta_max 27.50
_cell_measurement_theta_min 2.43
_cell_volume 4652.0(4)
_computing_cell_refinement
;
<i>APEX3</i> (Bruker, 2016)
;
_computing_data_collection
;
<i>APEX3</i> (Bruker, 2016)
;
_computing_data_reduction
;
<i>APEX3</i> (Bruker, 2016)
;
_computing_molecular_graphics
;
<i>XP</i> in <i>SHELXTL</i> (Sheldrick, 2008) and
<i>Mercury</i> (Macrae <i>et al.</i>, 2020)
;
_computing_publication_material
;
<i>SHELX</i> (Sheldrick, 2008) and <i>publCIF</i> (Westrip,
2010)
;
_computing_structure_refinement
;
<i>SHELXL2019/2</i> (Sheldrick, 2015b)
;
_computing_structure_solution
;
<i>SHELXT</i> (Sheldrick, 2015a)
;
_diffrn_ambient_temperature 90.0(2)
_diffrn_detector_area_resol_mean 7.41
_diffrn_measured_fraction_theta_full 0.990
_diffrn_measured_fraction_theta_max 0.984
_diffrn_measurement_device_type 'Bruker D8 Venture dual source'
_diffrn_measurement_method '\f and \w scans'
_diffrn_radiation_type MoK\a
_diffrn_radiation_wavelength 0.71073
_diffrn_reflns_av_R_equivalents 0.0619
_diffrn_reflns_av_unetI/netI 2.4891
_diffrn_reflns_limit_h_max 57
_diffrn_reflns_limit_h_min -58
_diffrn_reflns_limit_k_max 11
_diffrn_reflns_limit_k_min 0
_diffrn_reflns_limit_l_max 16
_diffrn_reflns_limit_l_min 0
_diffrn_reflns_number 5327
_diffrn_reflns_theta_full 25.242
_diffrn_reflns_theta_max 27.527
_diffrn_reflns_theta_min 2.431
_diffrn_source microsource
_exptl_absorpt_coefficient_mu 0.083
_exptl_absorpt_correction_T_max 0.959
_exptl_absorpt_correction_T_min 0.706
_exptl_absorpt_correction_type multi-scan
_exptl_absorpt_process_details
;
(<i>TWINABS</i>; Sheldrick, 2012)
;
_exptl_crystal_colour colourless
_exptl_crystal_density_diffrn 1.255
_exptl_crystal_description plate
_exptl_crystal_F_000 1904
_exptl_crystal_size_max 0.250
_exptl_crystal_size_mid 0.200
_exptl_crystal_size_min 0.040
_refine_diff_density_max 0.275
_refine_diff_density_min -0.284
_refine_ls_extinction_coef 0.0030(5)
_refine_ls_extinction_expression Fc^*^=kFc[1+0.001xFc^2^\l^3^/sin(2\q)]^-1/4^
_refine_ls_extinction_method
;
SHELXL-2019/2 (Sheldrick 2008)
;
_refine_ls_goodness_of_fit_ref 1.030
_refine_ls_hydrogen_treatment mixed
_refine_ls_matrix_type full
_refine_ls_number_parameters 303
_refine_ls_number_reflns 5327
_refine_ls_number_restraints 0
_refine_ls_restrained_S_all 1.030
_refine_ls_R_factor_all 0.0531
_refine_ls_R_factor_gt 0.0414
_refine_ls_shift/su_max 0.001
_refine_ls_shift/su_mean 0.000
_refine_ls_structure_factor_coef Fsqd
_refine_ls_weighting_details 'w=1/[\s^2^(Fo^2^)+(0.0332P)^2^+1.3379P] where P=(Fo^2^+2Fc^2^)/3'
_refine_ls_weighting_scheme calc
_refine_ls_wR_factor_gt 0.0855
_refine_ls_wR_factor_ref 0.0900
_reflns_number_gt 4543
_reflns_number_total 5327
_reflns_threshold_expression 'I > 2\s(I)'
_cod_data_source_file vm2286sup1.cif
_cod_data_source_block II
_cod_original_sg_symbol_H-M 'C 2/c'
_cod_database_code 2022817
_shelx_space_group_comment
;
The symmetry employed for this shelxl refinement is uniquely defined
by the following loop, which should always be used as a source of
symmetry information in preference to the above space-group names.
They are only intended as comments.
;
_shelx_estimated_absorpt_t_min 0.980
_shelx_estimated_absorpt_t_max 0.997

loop_
_space_group_symop_operation_xyz
'x, y, z'
'-x, y, -z+1/2'
'x+1/2, y+1/2, z'
'-x+1/2, y+1/2, -z+1/2'
'-x, -y, -z'
'x, -y, z-1/2'
'-x+1/2, -y+1/2, -z'
'x+1/2, -y+1/2, z-1/2'

loop_
_atom_site_type_symbol
_atom_site_label
_atom_site_fract_x
_atom_site_fract_y
_atom_site_fract_z
_atom_site_U_iso_or_equiv
_atom_site_adp_type
_atom_site_calc_flag
_atom_site_occupancy
_atom_site_disorder_assembly
_atom_site_disorder_group
O O1 0.64503(3) 0.47657(16) 0.23197(10) 0.0197(3) Uani d 1 . .
H H1O 0.6394(5) 0.395(3) 0.267(2) 0.037(6) Uiso d 1 . .
N N1 0.58510(3) 0.60731(17) 0.40624(11) 0.0145(3) Uani d 1 . .
H H1N 0.5832(4) 0.499(3) 0.3955(17) 0.023(5) Uiso d 1 . .
C C1 0.66057(4) 0.5819(2) 0.31582(14) 0.0168(3) Uani d 1 . .
C C2 0.64073(3) 0.5992(2) 0.40316(14) 0.0166(3) Uani d 1 . .
H H2A 0.638047 0.495231 0.435376 0.020 Uiso calc 1 . .
H H2B 0.651117 0.668315 0.463538 0.020 Uiso calc 1 . .
C C3 0.60976(3) 0.6679(2) 0.35289(14) 0.0185(4) Uani d 1 . .
H H3A 0.610726 0.783437 0.360334 0.022 Uiso calc 1 . .
H H3B 0.604764 0.642710 0.272994 0.022 Uiso calc 1 . .
C C4 0.59104(4) 0.6392(2) 0.52798(13) 0.0170(4) Uani d 1 . .
H H4A 0.592245 0.753753 0.541102 0.020 Uiso calc 1 . .
H H4B 0.610672 0.592309 0.563876 0.020 Uiso calc 1 . .
C C5 0.56583(4) 0.5702(2) 0.57793(14) 0.0185(4) Uani d 1 . .
H H5A 0.569629 0.595026 0.657884 0.022 Uiso calc 1 . .
H H5B 0.565790 0.454786 0.569906 0.022 Uiso calc 1 . .
C C6 0.53495(4) 0.6349(2) 0.52184(14) 0.0215(4) Uani d 1 . .
H H6A 0.518871 0.581952 0.552046 0.026 Uiso calc 1 . .
H H6B 0.534062 0.748444 0.537538 0.026 Uiso calc 1 . .
C C7 0.52948(4) 0.6091(2) 0.39728(15) 0.0194(4) Uani d 1 . .
H H7A 0.527524 0.495443 0.381295 0.023 Uiso calc 1 . .
H H7B 0.510274 0.660366 0.361565 0.023 Uiso calc 1 . .
C C8 0.55528(3) 0.6755(2) 0.34958(14) 0.0183(4) Uani d 1 . .
H H8A 0.551751 0.651862 0.269500 0.022 Uiso calc 1 . .
H H8B 0.555856 0.790859 0.358541 0.022 Uiso calc 1 . .
C C9 0.66395(3) 0.7379(2) 0.25866(14) 0.0161(4) Uani d 1 . .
C C10 0.65862(4) 0.7484(2) 0.14377(15) 0.0203(4) Uani d 1 . .
H H10 0.652558 0.657720 0.100257 0.024 Uiso calc 1 . .
C C11 0.66205(4) 0.8899(2) 0.09203(16) 0.0240(4) Uani d 1 . .
H H11 0.658087 0.895399 0.013573 0.029 Uiso calc 1 . .
C C12 0.67121(4) 1.0227(2) 0.15405(16) 0.0251(4) Uani d 1 . .
H H12 0.673865 1.118945 0.118511 0.030 Uiso calc 1 . .
C C13 0.67646(4) 1.0144(2) 0.26827(16) 0.0222(4) Uani d 1 . .
H H13 0.682632 1.105283 0.311469 0.027 Uiso calc 1 . .
C C14 0.67272(4) 0.8732(2) 0.31970(15) 0.0192(4) Uani d 1 . .
H H14 0.676227 0.868889 0.398139 0.023 Uiso calc 1 . .
C C15 0.69159(4) 0.5071(2) 0.36817(14) 0.0176(4) Uani d 1 . .
H H15 0.686969 0.402152 0.396860 0.021 Uiso calc 1 . .
C C16 0.71081(4) 0.4760(2) 0.28197(16) 0.0244(4) Uani d 1 . .
H H16A 0.716442 0.577069 0.252371 0.029 Uiso calc 1 . .
H H16B 0.698755 0.415569 0.219800 0.029 Uiso calc 1 . .
C C17 0.73957(4) 0.3845(3) 0.33156(16) 0.0281(4) Uani d 1 . .
H H17A 0.733941 0.278419 0.352781 0.034 Uiso calc 1 . .
H H17B 0.752121 0.372668 0.274999 0.034 Uiso calc 1 . .
C C18 0.75806(4) 0.4665(3) 0.43271(17) 0.0276(4) Uani d 1 . .
H H18A 0.775308 0.398936 0.466766 0.033 Uiso calc 1 . .
H H18B 0.766361 0.565645 0.409679 0.033 Uiso calc 1 . .
C C19 0.73880(4) 0.5015(2) 0.51730(16) 0.0254(4) Uani d 1 . .
H H19A 0.750942 0.561859 0.579318 0.030 Uiso calc 1 . .
H H19B 0.732701 0.401767 0.547398 0.030 Uiso calc 1 . .
C C20 0.71056(4) 0.5949(2) 0.46637(15) 0.0210(4) Uani d 1 . .
H H20A 0.716603 0.698106 0.441359 0.025 Uiso calc 1 . .
H H20B 0.698238 0.613178 0.522950 0.025 Uiso calc 1 . .
O O2 0.61716(3) 0.24225(15) 0.33577(10) 0.0223(3) Uani d 1 . .
O O3 0.57253(2) 0.30007(14) 0.37676(10) 0.0182(3) Uani d 1 . .
O O4 0.53273(3) -0.20004(15) -0.00636(10) 0.0197(3) Uani d 1 . .
H H4O 0.5455(5) -0.227(3) -0.042(2) 0.042(7) Uiso d 1 . .
C C21 0.58953(4) 0.2187(2) 0.32616(14) 0.0166(3) Uani d 1 . .
C C22 0.57456(3) 0.0946(2) 0.24782(13) 0.0145(3) Uani d 1 . .
C C23 0.54314(4) 0.0716(2) 0.22493(14) 0.0164(3) Uani d 1 . .
H H23 0.531016 0.126006 0.267150 0.020 Uiso calc 1 . .
C C24 0.52947(4) -0.0294(2) 0.14147(15) 0.0170(4) Uani d 1 . .
H H24 0.508153 -0.044621 0.127228 0.020 Uiso calc 1 . .
C C25 0.54707(4) -0.10839(19) 0.07870(14) 0.0150(3) Uani d 1 . .
C C26 0.57859(4) -0.0913(2) 0.10326(14) 0.0165(3) Uani d 1 . .
H H26 0.590788 -0.148204 0.062676 0.020 Uiso calc 1 . .
C C27 0.59185(3) 0.0093(2) 0.18711(14) 0.0158(3) Uani d 1 . .
H H27 0.613258 0.020403 0.203686 0.019 Uiso calc 1 . .

loop_
_atom_site_aniso_label
_atom_site_aniso_U_11
_atom_site_aniso_U_22
_atom_site_aniso_U_33
_atom_site_aniso_U_12
_atom_site_aniso_U_13
_atom_site_aniso_U_23
O1 0.0239(6) 0.0189(7) 0.0149(6) -0.0060(5) 0.0005(5) -0.0013(5)
N1 0.0151(6) 0.0127(8) 0.0153(7) 0.0001(5) 0.0023(5) 0.0009(6)
C1 0.0168(7) 0.0178(9) 0.0152(8) -0.0029(7) 0.0021(6) -0.0023(7)
C2 0.0160(8) 0.0182(9) 0.0152(8) -0.0016(7) 0.0022(6) 0.0005(7)
C3 0.0177(8) 0.0195(10) 0.0182(8) -0.0018(7) 0.0037(6) 0.0046(7)
C4 0.0200(8) 0.0175(9) 0.0129(8) -0.0006(7) 0.0018(6) -0.0014(7)
C5 0.0247(8) 0.0157(9) 0.0156(8) -0.0018(7) 0.0051(7) -0.0011(7)
C6 0.0193(8) 0.0247(10) 0.0220(9) 0.0003(7) 0.0082(7) -0.0045(8)
C7 0.0161(7) 0.0187(10) 0.0230(9) 0.0023(7) 0.0028(7) -0.0011(7)
C8 0.0175(8) 0.0183(9) 0.0180(8) 0.0045(7) 0.0009(7) 0.0024(7)
C9 0.0110(7) 0.0187(9) 0.0189(8) 0.0002(6) 0.0037(6) 0.0007(7)
C10 0.0197(8) 0.0219(10) 0.0197(9) -0.0018(7) 0.0054(7) -0.0009(8)
C11 0.0242(9) 0.0310(11) 0.0180(9) 0.0001(8) 0.0074(7) 0.0053(8)
C12 0.0218(8) 0.0236(11) 0.0314(11) 0.0000(7) 0.0090(8) 0.0094(8)
C13 0.0190(8) 0.0189(10) 0.0285(10) -0.0016(7) 0.0048(7) 0.0000(8)
C14 0.0183(8) 0.0208(10) 0.0188(9) 0.0002(7) 0.0042(7) 0.0002(7)
C15 0.0181(7) 0.0179(9) 0.0172(9) -0.0001(7) 0.0043(7) 0.0005(7)
C16 0.0245(9) 0.0300(11) 0.0190(9) 0.0056(8) 0.0053(7) 0.0007(8)
C17 0.0251(9) 0.0336(12) 0.0269(10) 0.0092(8) 0.0085(8) 0.0006(9)
C18 0.0185(8) 0.0301(12) 0.0340(11) 0.0035(7) 0.0049(8) 0.0031(9)
C19 0.0199(8) 0.0295(11) 0.0241(10) 0.0007(8) -0.0018(7) -0.0005(8)
C20 0.0181(8) 0.0242(10) 0.0193(9) 0.0012(7) 0.0009(7) -0.0019(7)
O2 0.0210(6) 0.0204(7) 0.0252(7) -0.0035(5) 0.0042(5) -0.0029(6)
O3 0.0241(6) 0.0147(6) 0.0172(6) 0.0005(5) 0.0074(5) -0.0018(5)
O4 0.0187(6) 0.0197(7) 0.0202(6) -0.0009(5) 0.0028(5) -0.0051(5)
C21 0.0243(8) 0.0114(9) 0.0146(8) 0.0013(7) 0.0047(7) 0.0063(7)
C22 0.0184(8) 0.0118(8) 0.0136(8) 0.0006(6) 0.0038(6) 0.0034(6)
C23 0.0202(8) 0.0130(9) 0.0175(8) 0.0022(7) 0.0071(7) 0.0024(7)
C24 0.0154(7) 0.0159(9) 0.0201(9) 0.0002(6) 0.0046(7) 0.0021(7)
C25 0.0194(8) 0.0104(8) 0.0141(8) -0.0003(6) 0.0010(6) 0.0025(6)
C26 0.0191(8) 0.0148(9) 0.0163(8) 0.0037(6) 0.0052(7) 0.0015(7)
C27 0.0170(7) 0.0146(9) 0.0151(8) 0.0008(7) 0.0014(7) 0.0040(7)

loop_
_atom_type_symbol
_atom_type_description
_atom_type_scat_dispersion_real
_atom_type_scat_dispersion_imag
_atom_type_scat_source
C C 0.0033 0.0016 'International Tables Vol C Tables 4.2.6.8 and 6.1.1.4'
H H 0.0000 0.0000 'International Tables Vol C Tables 4.2.6.8 and 6.1.1.4'
N N 0.0061 0.0033 'International Tables Vol C Tables 4.2.6.8 and 6.1.1.4'
O O 0.0106 0.0060 'International Tables Vol C Tables 4.2.6.8 and 6.1.1.4'

loop_
_geom_angle_atom_site_label_1
_geom_angle_atom_site_label_2
_geom_angle_atom_site_label_3
_geom_angle_site_symmetry_1
_geom_angle_site_symmetry_3
_geom_angle
_geom_angle_publ_flag
C1 O1 H1O . . 106.6(15) ?
C3 N1 C4 . . 112.50(13) ?
C3 N1 C8 . . 109.68(13) ?
C4 N1 C8 . . 110.94(13) ?
C3 N1 H1N . . 109.6(12) ?
C4 N1 H1N . . 108.3(13) ?
C8 N1 H1N . . 105.6(12) ?
O1 C1 C9 . . 106.91(13) ?
O1 C1 C2 . . 107.21(13) ?
C9 C1 C2 . . 111.47(14) ?
O1 C1 C15 . . 107.90(14) ?
C9 C1 C15 . . 112.59(13) ?
C2 C1 C15 . . 110.48(14) ?
C3 C2 C1 . . 111.46(14) ?
C3 C2 H2A . . 109.3 ?
C1 C2 H2A . . 109.3 ?
C3 C2 H2B . . 109.3 ?
C1 C2 H2B . . 109.3 ?
H2A C2 H2B . . 108.0 ?
N1 C3 C2 . . 112.92(14) ?
N1 C3 H3A . . 109.0 ?
C2 C3 H3A . . 109.0 ?
N1 C3 H3B . . 109.0 ?
C2 C3 H3B . . 109.0 ?
H3A C3 H3B . . 107.8 ?
N1 C4 C5 . . 110.01(13) ?
N1 C4 H4A . . 109.7 ?
C5 C4 H4A . . 109.7 ?
N1 C4 H4B . . 109.7 ?
C5 C4 H4B . . 109.7 ?
H4A C4 H4B . . 108.2 ?
C4 C5 C6 . . 111.40(14) ?
C4 C5 H5A . . 109.3 ?
C6 C5 H5A . . 109.3 ?
C4 C5 H5B . . 109.3 ?
C6 C5 H5B . . 109.3 ?
H5A C5 H5B . . 108.0 ?
C7 C6 C5 . . 110.52(14) ?
C7 C6 H6A . . 109.5 ?
C5 C6 H6A . . 109.5 ?
C7 C6 H6B . . 109.5 ?
C5 C6 H6B . . 109.5 ?
H6A C6 H6B . . 108.1 ?
C8 C7 C6 . . 111.06(14) ?
C8 C7 H7A . . 109.4 ?
C6 C7 H7A . . 109.4 ?
C8 C7 H7B . . 109.4 ?
C6 C7 H7B . . 109.4 ?
H7A C7 H7B . . 108.0 ?
N1 C8 C7 . . 111.06(14) ?
N1 C8 H8A . . 109.4 ?
C7 C8 H8A . . 109.4 ?
N1 C8 H8B . . 109.4 ?
C7 C8 H8B . . 109.4 ?
H8A C8 H8B . . 108.0 ?
C14 C9 C10 . . 118.00(16) ?
C14 C9 C1 . . 121.08(15) ?
C10 C9 C1 . . 120.92(16) ?
C11 C10 C9 . . 120.83(17) ?
C11 C10 H10 . . 119.6 ?
C9 C10 H10 . . 119.6 ?
C12 C11 C10 . . 120.39(17) ?
C12 C11 H11 . . 119.8 ?
C10 C11 H11 . . 119.8 ?
C11 C12 C13 . . 119.49(18) ?
C11 C12 H12 . . 120.3 ?
C13 C12 H12 . . 120.3 ?
C12 C13 C14 . . 119.97(18) ?
C12 C13 H13 . . 120.0 ?
C14 C13 H13 . . 120.0 ?
C13 C14 C9 . . 121.31(16) ?
C13 C14 H14 . . 119.3 ?
C9 C14 H14 . . 119.3 ?
C16 C15 C20 . . 109.43(14) ?
C16 C15 C1 . . 111.85(14) ?
C20 C15 C1 . . 116.04(15) ?
C16 C15 H15 . . 106.3 ?
C20 C15 H15 . . 106.3 ?
C1 C15 H15 . . 106.3 ?
C15 C16 C17 . . 111.40(15) ?
C15 C16 H16A . . 109.3 ?
C17 C16 H16A . . 109.3 ?
C15 C16 H16B . . 109.3 ?
C17 C16 H16B . . 109.3 ?
H16A C16 H16B . . 108.0 ?
C18 C17 C16 . . 111.82(17) ?
C18 C17 H17A . . 109.3 ?
C16 C17 H17A . . 109.3 ?
C18 C17 H17B . . 109.3 ?
C16 C17 H17B . . 109.3 ?
H17A C17 H17B . . 107.9 ?
C19 C18 C17 . . 111.13(14) ?
C19 C18 H18A . . 109.4 ?
C17 C18 H18A . . 109.4 ?
C19 C18 H18B . . 109.4 ?
C17 C18 H18B . . 109.4 ?
H18A C18 H18B . . 108.0 ?
C18 C19 C20 . . 111.47(16) ?
C18 C19 H19A . . 109.3 ?
C20 C19 H19A . . 109.3 ?
C18 C19 H19B . . 109.3 ?
C20 C19 H19B . . 109.3 ?
H19A C19 H19B . . 108.0 ?
C19 C20 C15 . . 110.86(15) ?
C19 C20 H20A . . 109.5 ?
C15 C20 H20A . . 109.5 ?
C19 C20 H20B . . 109.5 ?
C15 C20 H20B . . 109.5 ?
H20A C20 H20B . . 108.1 ?
C25 O4 H4O . . 107.3(17) ?
O2 C21 O3 . . 123.43(16) ?
O2 C21 C22 . . 119.08(15) ?
O3 C21 C22 . . 117.42(14) ?
C27 C22 C23 . . 118.22(15) ?
C27 C22 C21 . . 119.29(14) ?
C23 C22 C21 . . 122.17(15) ?
C24 C23 C22 . . 120.95(15) ?
C24 C23 H23 . . 119.5 ?
C22 C23 H23 . . 119.5 ?
C23 C24 C25 . . 119.81(15) ?
C23 C24 H24 . . 120.1 ?
C25 C24 H24 . . 120.1 ?
O4 C25 C24 . . 118.21(14) ?
O4 C25 C26 . . 121.89(15) ?
C24 C25 C26 . . 119.90(15) ?
C27 C26 C25 . . 119.45(16) ?
C27 C26 H26 . . 120.3 ?
C25 C26 H26 . . 120.3 ?
C26 C27 C22 . . 121.58(15) ?
C26 C27 H27 . . 119.2 ?
C22 C27 H27 . . 119.2 ?

loop_
_geom_bond_atom_site_label_1
_geom_bond_atom_site_label_2
_geom_bond_site_symmetry_2
_geom_bond_distance
_geom_bond_publ_flag
O1 C1 . 1.440(2) ?
O1 H1O . 0.88(3) ?
N1 C3 . 1.496(2) ?
N1 C4 . 1.497(2) ?
N1 C8 . 1.501(2) ?
N1 H1N . 0.94(2) ?
C1 C9 . 1.529(2) ?
C1 C2 . 1.543(2) ?
C1 C15 . 1.553(2) ?
C2 C3 . 1.525(2) ?
C2 H2A . 0.9900 ?
C2 H2B . 0.9900 ?
C3 H3A . 0.9900 ?
C3 H3B . 0.9900 ?
C4 C5 . 1.519(2) ?
C4 H4A . 0.9900 ?
C4 H4B . 0.9900 ?
C5 C6 . 1.526(2) ?
C5 H5A . 0.9900 ?
C5 H5B . 0.9900 ?
C6 C7 . 1.524(2) ?
C6 H6A . 0.9900 ?
C6 H6B . 0.9900 ?
C7 C8 . 1.517(2) ?
C7 H7A . 0.9900 ?
C7 H7B . 0.9900 ?
C8 H8A . 0.9900 ?
C8 H8B . 0.9900 ?
C9 C14 . 1.391(2) ?
C9 C10 . 1.393(2) ?
C10 C11 . 1.389(3) ?
C10 H10 . 0.9500 ?
C11 C12 . 1.383(3) ?
C11 H11 . 0.9500 ?
C12 C13 . 1.384(3) ?
C12 H12 . 0.9500 ?
C13 C14 . 1.388(3) ?
C13 H13 . 0.9500 ?
C14 H14 . 0.9500 ?
C15 C16 . 1.527(2) ?
C15 C20 . 1.530(2) ?
C15 H15 . 1.0000 ?
C16 C17 . 1.530(2) ?
C16 H16A . 0.9900 ?
C16 H16B . 0.9900 ?
C17 C18 . 1.523(3) ?
C17 H17A . 0.9900 ?
C17 H17B . 0.9900 ?
C18 C19 . 1.519(3) ?
C18 H18A . 0.9900 ?
C18 H18B . 0.9900 ?
C19 C20 . 1.525(2) ?
C19 H19A . 0.9900 ?
C19 H19B . 0.9900 ?
C20 H20A . 0.9900 ?
C20 H20B . 0.9900 ?
O2 C21 . 1.244(2) ?
O3 C21 . 1.287(2) ?
O4 C25 . 1.362(2) ?
O4 H4O . 0.82(2) ?
C21 C22 . 1.499(2) ?
C22 C27 . 1.392(2) ?
C22 C23 . 1.401(2) ?
C23 C24 . 1.388(2) ?
C23 H23 . 0.9500 ?
C24 C25 . 1.392(2) ?
C24 H24 . 0.9500 ?
C25 C26 . 1.400(2) ?
C26 C27 . 1.383(2) ?
C26 H26 . 0.9500 ?
C27 H27 . 0.9500 ?

loop_
_geom_hbond_atom_site_label_D
_geom_hbond_atom_site_label_H
_geom_hbond_atom_site_label_A
_geom_hbond_site_symmetry_A
_geom_hbond_distance_DH
_geom_hbond_distance_HA
_geom_hbond_distance_DA
_geom_hbond_angle_DHA
_geom_hbond_publ_flag
O1 H1O O2 . 0.88(3) 1.94(3) 2.8068(18) 165(2) yes
N1 H1N O3 . 0.94(2) 1.76(2) 2.6908(19) 169.4(17) yes
C2 H2A O2 . 0.99 2.57 3.277(2) 129 yes
C4 H4B O1 6_566 0.99 2.40 3.278(2) 148 yes
C7 H7A O3 . 0.99 2.64 3.314(2) 126 yes
O4 H4O O3 6 0.82(2) 1.84(3) 2.6633(18) 176(3) yes
C26 H26 O3 6 0.95 2.62 3.281(2) 127 yes

loop_
_geom_torsion_atom_site_label_1
_geom_torsion_atom_site_label_2
_geom_torsion_atom_site_label_3
_geom_torsion_atom_site_label_4
_geom_torsion_site_symmetry_1
_geom_torsion_site_symmetry_2
_geom_torsion_site_symmetry_3
_geom_torsion_site_symmetry_4
_geom_torsion
_geom_torsion_publ_flag
O1 C1 C2 C3 . . . . -60.92(18) ?
C9 C1 C2 C3 . . . . 55.77(18) ?
C15 C1 C2 C3 . . . . -178.26(14) ?
C4 N1 C3 C2 . . . . 58.13(19) ?
C8 N1 C3 C2 . . . . -177.89(14) ?
C1 C2 C3 N1 . . . . 147.37(15) ?
C3 N1 C4 C5 . . . . -178.06(14) ?
C8 N1 C4 C5 . . . . 58.66(18) ?
N1 C4 C5 C6 . . . . -57.16(18) ?
C4 C5 C6 C7 . . . . 54.9(2) ?
C5 C6 C7 C8 . . . . -53.8(2) ?
C3 N1 C8 C7 . . . . 176.68(14) ?
C4 N1 C8 C7 . . . . -58.44(18) ?
C6 C7 C8 N1 . . . . 55.9(2) ?
O1 C1 C9 C14 . . . . 167.46(14) ?
C2 C1 C9 C14 . . . . 50.6(2) ?
C15 C1 C9 C14 . . . . -74.2(2) ?
O1 C1 C9 C10 . . . . -13.2(2) ?
C2 C1 C9 C10 . . . . -130.08(16) ?
C15 C1 C9 C10 . . . . 105.11(17) ?
C14 C9 C10 C11 . . . . 0.1(2) ?
C1 C9 C10 C11 . . . . -179.21(15) ?
C9 C10 C11 C12 . . . . 0.8(3) ?
C10 C11 C12 C13 . . . . -1.0(3) ?
C11 C12 C13 C14 . . . . 0.4(3) ?
C12 C13 C14 C9 . . . . 0.5(3) ?
C10 C9 C14 C13 . . . . -0.8(2) ?
C1 C9 C14 C13 . . . . 178.57(15) ?
O1 C1 C15 C16 . . . . 58.47(19) ?
C9 C1 C15 C16 . . . . -59.3(2) ?
C2 C1 C15 C16 . . . . 175.39(15) ?
O1 C1 C15 C20 . . . . -175.03(14) ?
C9 C1 C15 C20 . . . . 67.2(2) ?
C2 C1 C15 C20 . . . . -58.1(2) ?
C20 C15 C16 C17 . . . . 56.8(2) ?
C1 C15 C16 C17 . . . . -173.14(16) ?
C15 C16 C17 C18 . . . . -55.2(2) ?
C16 C17 C18 C19 . . . . 53.4(2) ?
C17 C18 C19 C20 . . . . -54.7(2) ?
C18 C19 C20 C15 . . . . 57.6(2) ?
C16 C15 C20 C19 . . . . -58.0(2) ?
C1 C15 C20 C19 . . . . 174.29(16) ?
O2 C21 C22 C27 . . . . -0.4(2) ?
O3 C21 C22 C27 . . . . 176.72(15) ?
O2 C21 C22 C23 . . . . -173.83(16) ?
O3 C21 C22 C23 . . . . 3.3(2) ?
C27 C22 C23 C24 . . . . -2.1(2) ?
C21 C22 C23 C24 . . . . 171.35(16) ?
C22 C23 C24 C25 . . . . -0.6(3) ?
C23 C24 C25 O4 . . . . -176.52(15) ?
C23 C24 C25 C26 . . . . 2.9(3) ?
O4 C25 C26 C27 . . . . 176.85(15) ?
C24 C25 C26 C27 . . . . -2.6(2) ?
C25 C26 C27 C22 . . . . -0.2(3) ?
C23 C22 C27 C26 . . . . 2.5(3) ?
C21 C22 C27 C26 . . . . -171.18(15) ?

_cod_database_fobs_code 2022817
